data_2000878
loop_
_publ_author_name
'Jones, P. G.'
'D\"olle, A.'
'Kirby, A. J.'
'Parker, J. K.'

_publ_section_title
;
 Bond length and reactivity. The effect of \b-fluorine. Structures of
 the 4-nitrophenyl ether and the 4-nitrobenzoate ester of
 2-fluoro-2-phenylethanol
;
_journal_issue 5
_journal_name_full 'Acta Crystallographica Section C'
_journal_page_first 835
_journal_page_last 837
_journal_paper_doi 10.1107/S0108270191012179
_journal_volume 48
_journal_year 1992
_chemical_formula_sum 'C15 H12 F N O4'
_chemical_formula_weight 289.26
_symmetry_cell_setting orthorhombic
_symmetry_space_group_name_Hall 'P 2ac 2ab'
_symmetry_space_group_name_H-M 'P 21 21 21'
_cell_angle_alpha 90
_cell_angle_beta 90
_cell_angle_gamma 90
_cell_formula_units_Z 4
_cell_length_a 6.0219(8)
_cell_length_b 14.8748(14)
_cell_length_c 15.1877(16)
_cell_volume 1360.4(3)
_diffrn_radiation_type Cu
_diffrn_radiation_wavelength 1.54179
_exptl_absorpt_coefficient_mu 0.91
_exptl_crystal_density_diffrn 1.412
_exptl_crystal_F_000 600
_cod_data_source_file ha0052.cif
_cod_data_source_block ha0052b
_cod_original_cell_volume 1360.4
_cod_original_formula_sum 'C15 H12 F1 N1 O4'
_cod_database_code 2000878

loop_
_atom_site_label
_atom_site_fract_x
_atom_site_fract_y
_atom_site_fract_z
_atom_site_U_iso_or_equiv
C(1) .7495(5) .3532(2) .3849(2) .0520(10)
C(11) .7538(5) .3530(2) .2869(2) .0450(10)
C(12) .9380(5) .3147(2) .2463(2) .0530(10)
C(13) .9484(5) .3102(2) .1557(2) .0520(10)
C(14) .7762(5) .3456(2) .1080(2) .0480(10)
C(15) .5912(5) .3844(2) .1463(2) .0530(10)
C(16) .5812(6) .3875(2) .2368(2) .0520(10)
N(1) .7863(4) .3419(2) .0113(2) .0600(10)
O(1) .5578(4) .3854(2) .41710(10) .0630(10)
O(11) .8983(4) .3269(2) .43090(10) .0720(10)
O(12) .9045(4) .2858(2) -.0228(2) .0800(10)
O(13) .6755(5) .3955(2) -.0299(2) .0860(10)
C(2) .5454(6) .3843(2) .5129(2) .0680(10)
C(3) .3308(6) .4258(2) .5386(2) .0610(10)
C(31) .2815(5) .4142(2) .6347(2) .0510(10)
C(32) .0843(6) .3731(2) .6608(2) .0610(10)
C(33) .0358(7) .3648(2) .7493(3) .0720(10)
C(34) .1758(7) .3963(2) .8115(2) .0710(10)
C(35) .3706(7) .4372(2) .7868(2) .0680(10)
C(36) .4228(6) .4465(2) .6987(2) .0610(10)
F(31) .3351(4) .51700(10) .51800(10) .0870(10)
H(12A) 1.0576 .2915 .2813 ?
H(13A) 1.0732 .2829 .1267 ?
H(15A) .4735 .4085 .1108 ?
H(16A) .4542 .4135 .2654 ?
H(2A) .5522 .3235 .5340 ?
H(2B) .6663 .4182 .5373 ?
H(3A) .2153 .3958 .5064 ?
H(32A) -.0175 .3506 .6174 ?
H(33A) -.0999 .3361 .7670 ?
H(34A) .1395 .3901 .8727 ?
H(35A) .4707 .4595 .8309 ?
H(36A) .5586 .4756 .6819 ?
